data_9010612
loop_
_publ_author_name
'Makovicky, E.'
'Topa, D.'
'Mumme, W. G.'

_publ_section_title
;
 The crystal structure of dadsonite
 Sample: 8-angstrom structure
;
_journal_name_full 'The Canadian Mineralogist'
_journal_page_first 1499
_journal_page_last 1512
_journal_paper_doi 10.2113/gscanmin.44.6.1499
_journal_volume 44
_journal_year 2006
_chemical_compound_source 'Low Tatra Mountains, Slovakia'
_chemical_formula_sum 'Cl Pb21.994 S60 Sb26.006'
_chemical_name_mineral Dadsonite
_space_group_IT_number 2
_symmetry_space_group_name_Hall '-P 1'
_symmetry_space_group_name_H-M 'P -1'
_cell_angle_alpha 83.527
_cell_angle_beta 77.882
_cell_angle_gamma 89.215
_cell_length_a 8.276
_cell_length_b 17.392
_cell_length_c 19.505
_cell_formula_units_Z 1
_cell_volume 2727.275
_database_code_amcsd 0006133
_exptl_crystal_density_diffrn 5.896
_cod_original_formula_sum 'Pb21.994 Sb26.006 Cl S60'
_cod_database_code 9010612

loop_
_space_group_symop_operation_xyz
x,y,z
-x,-y,-z

loop_
_atom_site_aniso_label
_atom_site_aniso_U_11
_atom_site_aniso_U_22
_atom_site_aniso_U_33
_atom_site_aniso_U_12
_atom_site_aniso_U_13
_atom_site_aniso_U_23
Pb1 0.02510 0.02310 0.02160 0.00380 -0.00450 0.00130
Pb2 0.02350 0.03210 0.01960 -0.00260 -0.00220 -0.00760
Pb3 0.02290 0.02110 0.01890 0.00140 -0.00310 -0.00330
Pb5 0.02120 0.02690 0.01790 0.00010 -0.00280 -0.00410
Pb6 0.02400 0.03330 0.02370 -0.00050 -0.00660 -0.00320
Pb7 0.02380 0.03310 0.02310 0.00110 -0.00580 -0.00490
Pb8 0.02060 0.02770 0.01810 0.00140 -0.00400 -0.00410
Pb9 0.02320 0.02140 0.01850 0.00160 -0.00510 -0.00310
Pb10 0.02360 0.02760 0.01940 0.00110 -0.00310 -0.00720
Pb11 0.02340 0.02320 0.02190 0.00350 -0.00210 0.00020
Sb2 0.02280 0.02500 0.01870 0.00940 -0.00710 -0.00810
Sb5 0.02420 0.02000 0.01450 0.00360 -0.00040 -0.00290
Sb6 0.02660 0.01800 0.01800 0.00250 -0.00672 -0.00391
Sb7 0.02810 0.01700 0.01710 0.00040 -0.00310 -0.00170
Sb8 0.02510 0.02100 0.02020 0.00280 0.00190 0.00060
Sb9 0.02510 0.01530 0.01800 -0.00010 -0.00150 -0.00010
Sb10 0.02530 0.02330 0.01620 0.00540 -0.00220 -0.00800
Pb13 0.02530 0.02330 0.01620 0.00540 -0.00220 -0.00800
Sb11 0.02250 0.02000 0.01890 0.00210 -0.00360 -0.00620
Sb12 0.02560 0.02800 0.02010 0.01090 -0.00920 -0.01000
Cl 0.01800 0.01500 0.02700 0.00300 -0.00700 0.00600
S2 0.01900 0.01800 0.01500 0.00400 -0.00300 -0.00100
S3 0.02100 0.01200 0.01600 0.00100 -0.00100 -0.00600
S4 0.02700 0.01500 0.02200 0.00100 0.00200 0.00100
S5 0.02100 0.02100 0.02600 -0.00100 -0.00200 -0.00400
S6 0.02400 0.02200 0.00900 0.00100 -0.00200 -0.00300
S7 0.01700 0.02300 0.01400 -0.00400 -0.00600 -0.00500
S8 0.02600 0.00900 0.02100 0.00100 -0.00100 -0.00200
S9 0.02400 0.02000 0.01500 0.00200 -0.00400 -0.00300
S10 0.02000 0.01700 0.01200 0.00100 -0.00500 -0.00400
S11 0.02100 0.01600 0.01400 0.00200 -0.00300 -0.00400
S12 0.03700 0.01300 0.01700 0.00300 -0.01100 0.00100
S13 0.02200 0.01400 0.01600 0.00100 -0.00600 0.00500
S14 0.02900 0.01700 0.02000 0.00100 -0.01000 0.00200
S15 0.02000 0.02200 0.01900 0.00200 -0.00500 -0.00100
S16 0.02700 0.01700 0.02100 0.00600 0.00300 -0.01000
S17 0.02300 0.01600 0.02000 0.00300 0.00200 -0.00300
S18 0.02800 0.02000 0.02000 0.00200 -0.00400 -0.00300
S19 0.01600 0.02400 0.01400 0.00200 -0.00400 -0.00300
S20 0.01800 0.01600 0.01700 0.00100 -0.00300 -0.00600
S21 0.02000 0.01600 0.01300 -0.00200 -0.00600 -0.00400
S22 0.03600 0.01900 0.01700 0.00200 -0.01400 -0.00300
S23 0.02700 0.01400 0.03000 -0.00100 0.00400 0.00300
S24 0.02500 0.02400 0.02300 0.00100 -0.00700 0.00100
S25 0.02300 0.01400 0.02600 0.00500 -0.00500 -0.00600
S26 0.02100 0.01700 0.01500 0.00400 -0.00600 -0.00200
S27 0.02400 0.01500 0.02300 0.00300 0.00300 -0.00400
S28 0.02000 0.01900 0.01500 -0.00100 -0.00400 -0.00700
S29 0.02300 0.01340 0.01800 0.00200 -0.00300 -0.00100
S30 0.02700 0.02000 0.01500 0.00100 -0.00200 -0.00300
S31 0.02000 0.02200 0.01000 0.00400 -0.00400 -0.00200

loop_
_atom_site_label
_atom_site_fract_x
_atom_site_fract_y
_atom_site_fract_z
_atom_site_occupancy
_atom_site_U_iso_or_equiv
Pb1 0.01133 0.76979 0.00506 1.00000 0.02360
Pb2 0.09059 0.84888 0.77863 1.00000 0.02510
Pb3 0.10223 0.32396 0.78080 1.00000 0.02110
Pb4 0.10250 0.46330 0.29310 0.64800 0.01620
Sb14 0.12900 0.46260 0.29500 0.35200 0.01620
Pb5 0.18480 0.73765 0.60477 1.00000 0.02210
Pb6 0.21059 0.39080 0.57004 1.00000 0.02680
Pb7 0.27458 0.61319 0.42895 1.00000 0.02640
Pb8 0.32374 0.26441 0.39448 1.00000 0.02200
Pb9 0.39622 0.67579 0.21894 1.00000 0.02090
Pb10 0.41029 0.15288 0.22049 1.00000 0.02340
Pb11 0.48670 0.23079 0.99463 1.00000 0.02350
Sb1A 0.02900 0.17010 0.57360 0.69000 0.01580
Sb1B -0.00400 0.17430 0.57690 0.31000 0.01580
Sb2 0.05030 0.97940 0.08083 1.00000 0.02120
Sb3 0.10670 0.04730 0.40450 0.74100 0.02210
Pb12 0.09270 0.03790 0.40950 0.25900 0.02210
Sb4A 0.16100 0.35470 0.13240 0.63000 0.01730
Sb4B 0.20700 0.35500 0.13120 0.37000 0.01730
Sb5 0.20810 0.90797 0.25218 1.00000 0.02010
Sb6 0.21120 0.56013 0.09091 1.00000 0.02030
Sb7 0.27745 0.43403 0.93941 1.00000 0.02090
Sb8 0.29940 0.09129 0.75116 1.00000 0.02330
Sb9 0.32590 0.64833 0.84667 1.00000 0.02000
Sb10 0.38890 0.95737 0.59170 0.91000 0.02150
Pb13 0.38890 0.95737 0.59170 0.09000 0.02150
Sb11 0.39860 0.53266 0.69370 1.00000 0.02010
Sb12 0.44660 0.01837 0.92107 1.00000 0.02340
Sb13A 0.50800 0.82490 0.42060 0.56000 0.01730
Sb13B 0.47500 0.83160 0.42490 0.44000 0.01730
Cl 0.00000 0.50000 0.50000 1.00000 0.02000
S2 0.01350 0.39010 0.03060 1.00000 0.01800
S3 0.01630 0.29290 0.49640 1.00000 0.01600
S4 0.05040 0.14070 0.82860 1.00000 0.02300
S5 0.05870 0.47160 0.82460 1.00000 0.02300
S6 0.08830 0.61070 0.32260 1.00000 0.01800
S7 0.10760 0.16940 0.32320 1.00000 0.01700
S8 0.12240 0.68360 0.77100 1.00000 0.01900
S9 0.14470 0.00810 0.67630 1.00000 0.02000
S10 0.19410 0.02730 0.16950 1.00000 0.01600
S11 0.19900 0.21940 0.11190 1.00000 0.01700
S12 0.19820 0.23000 0.64280 1.00000 0.02100
S13 0.20020 0.69900 0.10400 1.00000 0.01700
S14 0.21860 0.55890 0.61110 1.00000 0.02200
S15 0.22690 0.88840 0.51790 1.00000 0.02000
S16 0.24470 0.10050 0.98440 1.00000 0.02200
S17 0.25470 0.89760 0.01740 1.00000 0.02000
S18 0.26580 0.11430 0.48340 1.00000 0.02300
S19 0.30110 0.30770 0.89240 1.00000 0.01800
S20 0.30040 0.77310 0.89370 1.00000 0.01700
S21 0.30410 0.97030 0.83180 1.00000 0.01600
S22 0.31980 0.77070 0.35430 1.00000 0.02300
S23 0.34130 0.44210 0.39050 1.00000 0.02500
S24 0.35870 0.99120 0.32200 1.00000 0.02400
S25 0.39410 0.52820 0.17500 1.00000 0.02100
S26 0.39500 0.83510 0.67210 1.00000 0.01700
S27 0.40550 0.31580 0.23180 1.00000 0.02200
S28 0.40570 0.39200 0.68500 1.00000 0.01700
S29 0.45610 0.39020 0.02750 1.00000 0.01900
S30 0.45940 0.85980 0.17110 1.00000 0.02100
S31 0.48300 0.71120 0.50560 1.00000 0.01700

loop_
_cod_related_entry_id
_cod_related_entry_database
_cod_related_entry_code
1 AMCSD 0006133
